data_2105719
loop_
_publ_author_name
'Dinnebier, Robert'
'Sofina, Natalia'
'Hildebrandt, Lars'
'Jansen, Martin'

_publ_section_title
;
 Crystal structures of the trifluoromethyl sulfonates M(SO~3~CF~3~)~2~
 (M = Mg, Ca, Ba, Zn, Cu) from synchrotron X-ray powder diffraction data
;
_journal_coden_ASTM ASBSDK
_journal_coeditor_code SN5032
_journal_issue 3
_journal_name_full
;
 Acta Crystallographica, Section B: Structural Science
;
_journal_page_first 467
_journal_page_last 473
_journal_paper_doi 10.1107/s0108768106009517
_journal_volume 62
_journal_year 2006
_chemical_formula_sum 'C2 F6 O6 S2 Zn'
_chemical_formula_weight 363.50
_space_group_IT_number 148
_symmetry_cell_setting trigonal
_symmetry_space_group_name_Hall '-R 3'
_symmetry_space_group_name_H-M 'R -3 :H'
_audit_creation_method 'from EXP file using GSAS2CIF'
_cell_angle_alpha 90.0
_cell_angle_beta 90.0
_cell_angle_gamma 120.0
_cell_formula_units_Z 3
_cell_length_a 4.97873(6)
_cell_length_b 4.97873
_cell_length_c 31.3165(7)
_cell_volume 672.266(17)
_computing_structure_refinement GSAS
_diffrn_radiation_type synchrotron
_diffrn_radiation_wavelength 0.24804
_exptl_absorpt_correction_T_max 1.00000
_exptl_absorpt_correction_T_min 1.00000
_exptl_absorpt_process_details
;   GSAS Absorption/surface roughness correction: function number 0
 No correction is applied.
;
_refine_ls_goodness_of_fit_all 1.06
_refine_ls_matrix_type full
_refine_ls_number_parameters 14
_refine_ls_number_restraints 0
_refine_ls_shift/su_max 1.58
_refine_ls_shift/su_mean 0.69
_reflns_number_total 231
_cod_duplicate_entry 2100508
_cod_data_source_file sn5032sup1.cif
_cod_data_source_block ZNTF_RV_publ
_cod_original_cell_volume 672.27(6)
_cod_original_sg_symbol_H-M 'R -3'
_cod_original_formula_sum 'C2 F6.00 O6.00 S2 Zn'
_cod_database_code 2105719

loop_
_symmetry_equiv_pos_site_id
_symmetry_equiv_pos_as_xyz
1 +x,+y,+z
2 -y,x-y,+z
3 y-x,-x,+z
-1 -x,-y,-z
-2 +y,y-x,-z
-3 x-y,+x,-z
101 +x+1/3,+y+2/3,+z+2/3
102 -y+1/3,x-y+2/3,+z+2/3
103 y-x+1/3,-x+2/3,+z+2/3
-101 -x+2/3,-y+1/3,-z+1/3
-102 +y+2/3,y-x+1/3,-z+1/3
-103 x-y+2/3,+x+1/3,-z+1/3
201 +x+2/3,+y+1/3,+z+1/3
202 -y+2/3,x-y+1/3,+z+1/3
203 y-x+2/3,-x+1/3,+z+1/3
-201 -x+1/3,-y+2/3,-z+2/3
-202 +y+1/3,y-x+2/3,-z+2/3
-203 x-y+1/3,+x+2/3,-z+2/3

loop_
_atom_site_aniso_label
_atom_site_aniso_U_11
_atom_site_aniso_U_22
_atom_site_aniso_U_33
_atom_site_aniso_U_12
_atom_site_aniso_U_13
_atom_site_aniso_U_23
Zn1 0.0050(8) 0.0050(8) 0.0592(19) 0.0025(4) 0.0 0.0
S2 0.0082(12) 0.0082(12) 0.004(2) 0.0041(6) 0.0 0.0
O3 0.0078(19) 0.0082(11) 0.005(2) 0.0042(10) 0.0000(8) 0.0001(19)
O4 0.0082(14) 0.0076(10) 0.005(2) 0.0042(14) -0.0001(12) -0.0001(16)
O5 0.0080(13) 0.008(2) 0.005(2) 0.0038(4) 0.000(2) -0.0000(3)
C6 0.049(4) 0.049(4) 0.025(3) 0.025(2) 0.0 0.0
F7 0.049(2) 0.0492(17) 0.025(2) 0.0246(13) 0.0000(8) 0.0000(17)
F8 0.049(2) 0.049(2) 0.025(2) 0.0247(2) 0.0000(19) 0.00000(13)
F9 0.0492(17) 0.0493(15) 0.025(2) 0.0246(16) 0.0001(10) 0.0000(15)

loop_
_atom_site_type_symbol
_atom_site_label
_atom_site_fract_x
_atom_site_fract_y
_atom_site_fract_z
_atom_site_U_iso_or_equiv
_atom_site_thermal_displace_type
_atom_site_occupancy
Zn Zn1 0.0 0.0 0.0 0.02309 Uani 1.0
S S2 0.0 0.0 0.28018(5) 0.0069 Uani 1.0
O O3 -0.0416(7) -0.2920(3) 0.29556(5) 0.00687 Uani 0.33333
O O4 0.2920(3) 0.2504(4) 0.29556(5) 0.00685 Uani 0.33333
O O5 -0.2504(4) 0.0416(7) 0.29556(5) 0.00688 Uani 0.33333
C C6 0.0 0.0 0.22207(5) 0.04116 Uani 1.0
F F7 0.0191(7) 0.2556(3) 0.20821(5) 0.0411 Uani 0.33333
F F8 0.2365(4) -0.0191(7) 0.20821(5) 0.04111 Uani 0.33333
F F9 -0.2556(3) -0.2365(4) 0.20821(5) 0.04105 Uani 0.33333

loop_
_atom_type_symbol
_atom_type_scat_dispersion_real
_atom_type_scat_dispersion_imag
_atom_type_scat_source
Zn 0.000 0.000 International_Tables_Vol_C
S 0.000 0.000 International_Tables_Vol_C
O 0.000 0.000 International_Tables_Vol_C
C 0.000 0.000 International_Tables_Vol_C
F 0.000 0.000 International_Tables_Vol_C

loop_
_geom_angle_atom_site_label_1
_geom_angle_atom_site_label_2
_geom_angle_atom_site_label_3
_geom_angle_site_symmetry_1
_geom_angle_site_symmetry_3
_geom_angle
O3 Zn1 O3 44501 65502 90.58(8)
O3 Zn1 O3 44501 56503 90.58(7)
O3 Zn1 O3 44501 66504 180.00(14)
O3 Zn1 O3 44501 45505 89.42(8)
O3 Zn1 O3 44501 54506 89.42(7)
O3 Zn1 O4 44501 . 90.58(8)
O3 Zn1 O4 44501 55502 90.58(7)
O3 Zn1 O4 44501 55503 0.00(11)
O3 Zn1 O4 44501 55504 89.42(8)
O3 Zn1 O4 44501 55505 89.42(7)
O3 Zn1 O4 44501 55506 180.00(11)
O3 Zn1 O5 44501 45501 90.58(8)
O3 Zn1 O5 44501 54502 0.00(13)
O3 Zn1 O5 44501 66503 90.58(9)
O3 Zn1 O5 44501 65504 89.42(8)
O3 Zn1 O5 44501 56505 180.00(13)
O3 Zn1 O5 44501 44506 89.42(9)
O3 Zn1 O3 65502 56503 90.58(9)
O3 Zn1 O3 65502 66504 89.42(8)
O3 Zn1 O3 65502 45505 180.00(9)
O3 Zn1 O3 65502 54506 89.42(9)
O3 Zn1 O4 65502 . 0.00(9)
O3 Zn1 O4 65502 55502 90.58(7)
O3 Zn1 O4 65502 55503 90.58(4)
O3 Zn1 O4 65502 55504 180.00(9)
O3 Zn1 O4 65502 55505 89.42(7)
O3 Zn1 O4 65502 55506 89.42(4)
O3 Zn1 O5 65502 45501 90.58(7)
O3 Zn1 O5 65502 54502 90.58(6)
O3 Zn1 O5 65502 66503 0.00(12)
O3 Zn1 O5 65502 65504 89.42(7)
O3 Zn1 O5 65502 56505 89.42(6)
O3 Zn1 O5 65502 44506 180.00(12)
O3 Zn1 O3 56503 66504 89.42(7)
O3 Zn1 O3 56503 45505 89.42(9)
O3 Zn1 O3 56503 54506 180.00(11)
O3 Zn1 O4 56503 . 90.58(9)
O3 Zn1 O4 56503 55502 0.00(9)
O3 Zn1 O4 56503 55503 90.58(5)
O3 Zn1 O4 56503 55504 89.42(9)
O3 Zn1 O4 56503 55505 180.00(9)
O3 Zn1 O4 56503 55506 89.42(5)
O3 Zn1 O5 56503 45501 0.00(11)
O3 Zn1 O5 56503 54502 90.58(8)
O3 Zn1 O5 56503 66503 90.58(11)
O3 Zn1 O5 56503 65504 180.00(11)
O3 Zn1 O5 56503 56505 89.42(8)
O3 Zn1 O5 56503 44506 89.42(11)
O3 Zn1 O3 66504 45505 90.58(8)
O3 Zn1 O3 66504 54506 90.58(7)
O3 Zn1 O4 66504 . 89.42(8)
O3 Zn1 O4 66504 55502 89.42(7)
O3 Zn1 O4 66504 55503 180.00(11)
O3 Zn1 O4 66504 55504 90.58(8)
O3 Zn1 O4 66504 55505 90.58(7)
O3 Zn1 O4 66504 55506 0.00(11)
O3 Zn1 O5 66504 45501 89.42(8)
O3 Zn1 O5 66504 54502 180.00(13)
O3 Zn1 O5 66504 66503 89.42(9)
O3 Zn1 O5 66504 65504 90.58(8)
O3 Zn1 O5 66504 56505 0.00(13)
O3 Zn1 O5 66504 44506 90.58(9)
O3 Zn1 O3 45505 54506 90.58(9)
O3 Zn1 O4 45505 . 180.00(9)
O3 Zn1 O4 45505 55502 89.42(7)
O3 Zn1 O4 45505 55503 89.42(4)
O3 Zn1 O4 45505 55504 0.00(9)
O3 Zn1 O4 45505 55505 90.58(7)
O3 Zn1 O4 45505 55506 90.58(4)
O3 Zn1 O5 45505 45501 89.42(7)
O3 Zn1 O5 45505 54502 89.42(6)
O3 Zn1 O5 45505 66503 180.00(12)
O3 Zn1 O5 45505 65504 90.58(7)
O3 Zn1 O5 45505 56505 90.58(6)
O3 Zn1 O5 45505 44506 0.00(12)
O3 Zn1 O4 54506 . 89.42(9)
O3 Zn1 O4 54506 55502 180.00(9)
O3 Zn1 O4 54506 55503 89.42(5)
O3 Zn1 O4 54506 55504 90.58(9)
O3 Zn1 O4 54506 55505 0.00(9)
O3 Zn1 O4 54506 55506 90.58(5)
O3 Zn1 O5 54506 45501 180.00(11)
O3 Zn1 O5 54506 54502 89.42(8)
O3 Zn1 O5 54506 66503 89.42(11)
O3 Zn1 O5 54506 65504 0.00(11)
O3 Zn1 O5 54506 56505 90.58(8)
O3 Zn1 O5 54506 44506 90.58(11)
O4 Zn1 O4 . 55502 90.58(6)
O4 Zn1 O4 . 55503 90.58(4)
O4 Zn1 O4 . 55504 180.00(8)
O4 Zn1 O4 . 55505 89.42(6)
O4 Zn1 O4 . 55506 89.42(4)
O4 Zn1 O5 . 45501 90.58(7)
O4 Zn1 O5 . 54502 90.58(5)
O4 Zn1 O5 . 66503 0.00(11)
O4 Zn1 O5 . 65504 89.42(7)
O4 Zn1 O5 . 56505 89.42(5)
O4 Zn1 O5 . 44506 180.00(11)
O4 Zn1 O4 55502 55503 90.58(5)
O4 Zn1 O4 55502 55504 89.42(6)
O4 Zn1 O4 55502 55505 180.00(6)
O4 Zn1 O4 55502 55506 89.42(5)
O4 Zn1 O5 55502 45501 0.00(8)
O4 Zn1 O5 55502 54502 90.58(8)
O4 Zn1 O5 55502 66503 90.58(9)
O4 Zn1 O5 55502 65504 180.00(8)
O4 Zn1 O5 55502 56505 89.42(8)
O4 Zn1 O5 55502 44506 89.42(9)
O4 Zn1 O4 55503 55504 89.42(4)
O4 Zn1 O4 55503 55505 89.42(5)
O4 Zn1 O4 55503 55506 180.00(8)
O4 Zn1 O5 55503 45501 90.58(7)
O4 Zn1 O5 55503 54502 0.00(11)
O4 Zn1 O5 55503 66503 90.58(6)
O4 Zn1 O5 55503 65504 89.42(7)
O4 Zn1 O5 55503 56505 180.00(11)
O4 Zn1 O5 55503 44506 89.42(6)
O4 Zn1 O4 55504 55505 90.58(6)
O4 Zn1 O4 55504 55506 90.58(4)
O4 Zn1 O5 55504 45501 89.42(7)
O4 Zn1 O5 55504 54502 89.42(5)
O4 Zn1 O5 55504 66503 180.00(11)
O4 Zn1 O5 55504 65504 90.58(7)
O4 Zn1 O5 55504 56505 90.58(5)
O4 Zn1 O5 55504 44506 0.00(11)
O4 Zn1 O4 55505 55506 90.58(5)
O4 Zn1 O5 55505 45501 180.00(8)
O4 Zn1 O5 55505 54502 89.42(8)
O4 Zn1 O5 55505 66503 89.42(9)
O4 Zn1 O5 55505 65504 0.00(8)
O4 Zn1 O5 55505 56505 90.58(8)
O4 Zn1 O5 55505 44506 90.58(9)
O4 Zn1 O5 55506 45501 89.42(7)
O4 Zn1 O5 55506 54502 180.00(11)
O4 Zn1 O5 55506 66503 89.42(6)
O4 Zn1 O5 55506 65504 90.58(7)
O4 Zn1 O5 55506 56505 0.00(11)
O4 Zn1 O5 55506 44506 90.58(6)
O5 Zn1 O5 45501 54502 90.58(9)
O5 Zn1 O5 45501 66503 90.58(9)
O5 Zn1 O5 45501 65504 180.00(10)
O5 Zn1 O5 45501 56505 89.42(9)
O5 Zn1 O5 45501 44506 89.42(9)
O5 Zn1 O5 54502 66503 90.58(7)
O5 Zn1 O5 54502 65504 89.42(9)
O5 Zn1 O5 54502 56505 180.00(13)
O5 Zn1 O5 54502 44506 89.42(7)
O5 Zn1 O5 66503 65504 89.42(9)
O5 Zn1 O5 66503 56505 89.42(7)
O5 Zn1 O5 66503 44506 180.00(14)
O5 Zn1 O5 65504 56505 90.58(9)
O5 Zn1 O5 65504 44506 90.58(9)
O5 Zn1 O5 56505 44506 90.58(7)
O3 S2 O3 . 65502 109.44(13)
O3 S2 O3 . 66503 109.44(12)
O3 S2 O4 . . 109.44(12)
O3 S2 O4 . 65502 109.44(13)
O3 S2 O4 . 66503 0.00(14)
O3 S2 O5 . . 109.44(16)
O3 S2 O5 . 65502 0.00(15)
O3 S2 O5 . 66503 109.44(16)
O3 S2 C6 . . 109.50(2)
O3 S2 O3 65502 66503 109.44(12)
O3 S2 O4 65502 . 0.00(15)
O3 S2 O4 65502 65502 109.44(12)
O3 S2 O4 65502 66503 109.44(10)
O3 S2 O5 65502 . 109.44(14)
O3 S2 O5 65502 65502 109.44(11)
O3 S2 O5 65502 66503 0.00(19)
O3 S2 C6 65502 . 109.50(2)
O3 S2 O4 66503 . 109.44(9)
O3 S2 O4 66503 65502 0.00(9)
O3 S2 O4 66503 66503 109.44(7)
O3 S2 O5 66503 . 0.00(13)
O3 S2 O5 66503 65502 109.44(9)
O3 S2 O5 66503 66503 109.44(13)
O3 S2 C6 66503 . 109.50(4)
O4 S2 O4 . 65502 109.44(8)
O4 S2 O4 . 66503 109.44(8)
O4 S2 O5 . . 109.44(11)
O4 S2 O5 . 65502 109.44(9)
O4 S2 O5 . 66503 0.00(16)
O4 S2 C6 . . 109.498(15)
O4 S2 O4 65502 66503 109.44(8)
O4 S2 O5 65502 . 0.00(13)
O4 S2 O5 65502 65502 109.44(10)
O4 S2 O5 65502 66503 109.44(12)
O4 S2 C6 65502 . 109.50(2)
O4 S2 O5 66503 . 109.44(12)
O4 S2 O5 66503 65502 0.00(10)
O4 S2 O5 66503 66503 109.44(13)
O4 S2 C6 66503 . 109.50(2)
O5 S2 O5 . 65502 109.44(13)
O5 S2 O5 . 66503 109.44(14)
O5 S2 C6 . . 109.50(3)
O5 S2 O5 65502 66503 109.44(14)
O5 S2 C6 65502 . 109.50(4)
O5 S2 C6 66503 . 109.50(2)
Zn1 O3 S2 66501 . 141.4(2)
Zn1 O4 S2 . . 141.35(12)
Zn1 O5 S2 65501 . 141.35(10)
S2 C6 F7 . . 109.52(3)
S2 C6 F7 . 65502 109.52(3)
S2 C6 F7 . 66503 109.52(5)
S2 C6 F8 . . 109.52(4)
S2 C6 F8 . 65502 109.52(5)
S2 C6 F8 . 66503 109.52(2)
S2 C6 F9 . . 109.522(17)
S2 C6 F9 . 65502 109.52(2)
S2 C6 F9 . 66503 109.52(3)
F7 C6 F7 . 65502 109.42(15)
F7 C6 F7 . 66503 109.42(14)
F7 C6 F8 . . 109.42(18)
F7 C6 F8 . 65502 0.00(17)
F7 C6 F8 . 66503 109.42(17)
F7 C6 F9 . . 109.42(13)
F7 C6 F9 . 65502 109.42(14)
F7 C6 F9 . 66503 0.00(15)
F7 C6 F7 65502 66503 109.42(14)
F7 C6 F8 65502 . 109.42(16)
F7 C6 F8 65502 65502 109.42(12)
F7 C6 F8 65502 66503 0.0(2)
F7 C6 F9 65502 . 0.00(17)
F7 C6 F9 65502 65502 109.42(14)
F7 C6 F9 65502 66503 109.42(12)
F7 C6 F8 66503 . 0.00(15)
F7 C6 F8 66503 65502 109.42(9)
F7 C6 F8 66503 66503 109.42(13)
F7 C6 F9 66503 . 109.42(9)
F7 C6 F9 66503 65502 0.00(10)
F7 C6 F9 66503 66503 109.42(8)
F8 C6 F8 . 65502 109.42(14)
F8 C6 F8 . 66503 109.42(16)
F8 C6 F9 . . 109.42(12)
F8 C6 F9 . 65502 0.00(15)
F8 C6 F9 . 66503 109.42(13)
F8 C6 F8 65502 66503 109.42(15)
F8 C6 F9 65502 . 109.42(10)
F8 C6 F9 65502 65502 109.42(10)
F8 C6 F9 65502 66503 0.00(11)
F8 C6 F9 66503 . 0.00(18)
F8 C6 F9 66503 65502 109.42(14)
F8 C6 F9 66503 66503 109.42(14)
F9 C6 F9 . 65502 109.42(9)
F9 C6 F9 . 66503 109.42(9)
F9 C6 F9 65502 66503 109.42(9)

loop_
_geom_bond_atom_site_label_1
_geom_bond_atom_site_label_2
_geom_bond_site_symmetry_2
_geom_bond_distance
Zn1 O3 44501 2.0679(11)
Zn1 O3 65502 2.068(2)
Zn1 O3 56503 2.068(2)
Zn1 O3 66504 2.0679(12)
Zn1 O3 45505 2.068(2)
Zn1 O3 54506 2.068(2)
Zn1 O4 . 2.0679(12)
Zn1 O4 55502 2.0679(17)
Zn1 O4 55503 2.0679(11)
Zn1 O4 55504 2.0679(12)
Zn1 O4 55505 2.0679(17)
Zn1 O4 55506 2.0679(11)
Zn1 O5 45501 2.068(3)
Zn1 O5 54502 2.0679(19)
Zn1 O5 66503 2.0679(18)
Zn1 O5 65504 2.068(3)
Zn1 O5 56505 2.0679(19)
Zn1 O5 44506 2.0679(18)
S2 O3 . 1.4449(18)
S2 O3 65502 1.445(2)
S2 O3 66503 1.445(3)
S2 O4 . 1.4449(11)
S2 O4 65502 1.4449(18)
S2 O4 66503 1.4449(19)
S2 O5 . 1.445(2)
S2 O5 65502 1.445(3)
S2 O5 66503 1.4449(16)
S2 C6 . 1.819
C6 F7 . 1.303(2)
C6 F7 65502 1.3027(19)
C6 F7 66503 1.303(3)
C6 F8 . 1.303(2)
C6 F8 65502 1.303(3)
C6 F8 66503 1.3027(17)
C6 F9 . 1.3027(11)
C6 F9 65502 1.3027(17)
C6 F9 66503 1.3027(19)

loop_
_geom_contact_atom_site_label_1
_geom_contact_atom_site_label_2
_geom_contact_distance
_geom_contact_site_symmetry_2
S2 O3 3.4653(12) 65506
S2 O4 3.4653(6) 66505
S2 O5 3.4653(10) 76504
O3 O3 3.425(4) 66502
O3 O3 2.939(3) 76502
O3 O3 2.939(2) 67503
O3 O3 2.910(2) 65506
O3 O4 3.425(3) 56501
O3 O4 2.939(2) 66502
O3 O4 2.910(2) 66505
O3 O5 2.939(3) 56501
O3 O5 3.425(4) 67503
O3 O5 2.939(3) 77503
O3 O5 2.910(2) 76504
O4 O3 3.425(3) 54501
O4 O4 3.425(3) 65503
O4 O5 3.425(4) 64502
O5 S2 3.4653(10) 76504
O5 O3 2.939(3) 54501
O5 O3 2.939(4) 75502
O5 O3 3.425(3) 76502
O5 O3 2.910(2) 76504
O5 O3 2.976(2) 65506
O5 O4 2.939(3) 65503
O5 O4 3.425(2) 76503
O5 O4 2.976(2) 66505
O5 O4 2.9095(15) 65506
O5 O5 2.939(4) 64502
O5 O5 3.425(2) 75502
O5 O5 2.939(4) 76503
O5 O5 3.425(4) 77503
O5 O5 2.976(2) 76504
O5 O5 2.9095(18) 66505
F7 F7 3.424(4) 64502
F7 F7 3.210(2) 65503
F7 F7 3.424(4) 76503
F7 F7 3.055(2) 65510
F7 F7 3.194(2) 55511
F7 F7 3.194(2) 44512
F7 F8 3.210(3) 54501
F7 F8 3.424(4) 65503
F7 F8 3.194(2) 55510
F7 F8 3.0553(18) 55511
F7 F8 3.194(2) 54512
F7 F9 3.424(3) 54501
F7 F9 3.210(2) 64502
F7 F9 3.424(3) 75502
F7 F9 3.194(2) 65510
F7 F9 3.194(2) 45511
F7 F9 3.0553(17) 54512
F8 F7 3.210(3) 56501
F8 F7 3.194(2) 55510
F8 F7 3.1939(16) 56511
F8 F7 3.0553(16) 44512
F8 F8 3.210(4) 66502
F8 F8 3.055(2) 55510
F8 F8 3.1939(17) 45511
F8 F8 3.194(2) 55512
F8 F9 3.210(3) 67503
F8 F9 3.1939(16) 66510
F8 F9 3.0553(17) 45511
F8 F9 3.1939(15) 44512
F9 F7 3.424(3) 56501
F9 F7 3.210(4) 76503
F9 F7 3.424(2) 77503
F9 F7 3.194(2) 65510
F9 F7 3.055(2) 56511
F9 F7 3.1939(11) 55512
F9 F8 3.424(4) 66502
F9 F8 3.210(2) 76502
F9 F8 3.1939(16) 66510
F9 F8 3.194(2) 55511
F9 F8 3.055(2) 55512
F9 F9 3.210(2) 75502
F9 F9 3.424(2) 76502
F9 F9 3.424(3) 67503
F9 F9 3.2098(16) 77503
F9 F9 3.0553(16) 66510
F9 F9 3.1939(11) 56511
F9 F9 3.1939(17) 54512

loop_
_geom_torsion_atom_site_label_1
_geom_torsion_atom_site_label_2
_geom_torsion_atom_site_label_3
_geom_torsion_atom_site_label_4
_geom_torsion_site_symmetry_1
_geom_torsion_site_symmetry_3
_geom_torsion_site_symmetry_4
_geom_torsion
O3 Zn1 O3 S2 44501 65502 . -148.0
O3 Zn1 O3 S2 65502 44501 44501 -57.4
O3 Zn1 O3 S2 56503 44501 44501 -148.0
O3 Zn1 O3 S2 45505 44501 44501 122.6
O3 Zn1 O3 S2 54506 44501 44501 32.0
O3 Zn1 O4 S2 44501 . . -148.0
O4 Zn1 O3 S2 . 44501 44501 -57.4
O4 Zn1 O3 S2 55502 44501 44501 -148.0
O3 Zn1 O4 S2 44501 55504 55504 -32.0
O4 Zn1 O3 S2 55504 44501 44501 122.6
O4 Zn1 O3 S2 55505 44501 44501 32.0
O3 Zn1 O5 S2 44501 45501 45501 -57.4
O5 Zn1 O3 S2 45501 44501 44501 -148.0
O3 Zn1 O5 S2 44501 66503 . -148.0
O5 Zn1 O3 S2 66503 44501 44501 -57.4
O3 Zn1 O5 S2 44501 65504 65504 -122.6
O5 Zn1 O3 S2 65504 44501 44501 32.0
O5 Zn1 O3 S2 44506 44501 44501 122.6
O3 Zn1 O3 S2 56503 65502 . -57.4
O3 Zn1 O3 S2 65502 66504 66504 -122.6
O3 Zn1 O3 S2 66504 65502 . 32.0
O3 Zn1 O3 S2 54506 65502 . 122.6
O4 Zn1 O3 S2 55502 65502 . -57.4
O4 Zn1 O3 S2 55503 65502 . -148.0
O4 Zn1 O3 S2 55505 65502 . 122.6
O4 Zn1 O3 S2 55506 65502 . 32.0
O3 Zn1 O5 S2 65502 45501 45501 -148.0
O5 Zn1 O3 S2 45501 65502 . -57.4
O5 Zn1 O3 S2 54502 65502 . -148.0
O3 Zn1 O5 S2 65502 65504 65504 -32.0
O5 Zn1 O3 S2 65504 65502 . 122.6
O5 Zn1 O3 S2 56505 65502 . 32.0
O3 Zn1 O3 S2 56503 66504 66504 -32.0
O3 Zn1 O4 S2 56503 . . -57.4
O3 Zn1 O4 S2 56503 55504 55504 -122.6
O3 Zn1 O5 S2 56503 66503 . -57.4
O3 Zn1 O3 S2 45505 66504 66504 57.4
O3 Zn1 O3 S2 54506 66504 66504 148.0
O3 Zn1 O4 S2 66504 . . 32.0
O4 Zn1 O3 S2 . 66504 66504 -122.6
O4 Zn1 O3 S2 55502 66504 66504 -32.0
O3 Zn1 O4 S2 66504 55504 55504 148.0
O4 Zn1 O3 S2 55504 66504 66504 57.4
O4 Zn1 O3 S2 55505 66504 66504 148.0
O3 Zn1 O5 S2 66504 45501 45501 122.6
O5 Zn1 O3 S2 45501 66504 66504 -32.0
O3 Zn1 O5 S2 66504 66503 . 32.0
O5 Zn1 O3 S2 66503 66504 66504 -122.6
O3 Zn1 O5 S2 66504 65504 65504 57.4
O5 Zn1 O3 S2 65504 66504 66504 148.0
O5 Zn1 O3 S2 44506 66504 66504 57.4
O3 Zn1 O5 S2 45505 45501 45501 32.0
O3 Zn1 O5 S2 45505 65504 65504 148.0
O3 Zn1 O4 S2 54506 . . 122.6
O3 Zn1 O4 S2 54506 55504 55504 57.4
O3 Zn1 O5 S2 54506 66503 . 122.6
O4 Zn1 O4 S2 55502 . . -57.4
O4 Zn1 O4 S2 55503 . . -148.0
O4 Zn1 O4 S2 55505 . . 122.6
O4 Zn1 O4 S2 55506 . . 32.0
O4 Zn1 O5 S2 . 45501 45501 -148.0
O5 Zn1 O4 S2 45501 . . -57.4
O5 Zn1 O4 S2 54502 . . -148.0
O4 Zn1 O5 S2 . 65504 65504 -32.0
O5 Zn1 O4 S2 65504 . . 122.6
O5 Zn1 O4 S2 56505 . . 32.0
O4 Zn1 O4 S2 55502 55504 55504 -122.6
O4 Zn1 O5 S2 55502 66503 . -57.4
O4 Zn1 O4 S2 55503 55504 55504 -32.0
O4 Zn1 O5 S2 55503 45501 45501 -57.4
O4 Zn1 O5 S2 55503 66503 . -148.0
O4 Zn1 O5 S2 55503 65504 65504 -122.6
O4 Zn1 O4 S2 55505 55504 55504 57.4
O4 Zn1 O4 S2 55506 55504 55504 148.0
O4 Zn1 O5 S2 55504 45501 45501 32.0
O5 Zn1 O4 S2 45501 55504 55504 -122.6
O5 Zn1 O4 S2 54502 55504 55504 -32.0
O4 Zn1 O5 S2 55504 65504 65504 148.0
O5 Zn1 O4 S2 65504 55504 55504 57.4
O5 Zn1 O4 S2 56505 55504 55504 148.0
O4 Zn1 O5 S2 55505 66503 . 122.6
O4 Zn1 O5 S2 55506 45501 45501 122.6
O4 Zn1 O5 S2 55506 66503 . 32.0
O4 Zn1 O5 S2 55506 65504 65504 57.4
O5 Zn1 O5 S2 54502 45501 45501 -57.4
O5 Zn1 O5 S2 45501 66503 . -57.4
O5 Zn1 O5 S2 66503 45501 45501 -148.0
O5 Zn1 O5 S2 56505 45501 45501 122.6
O5 Zn1 O5 S2 44506 45501 45501 32.0
O5 Zn1 O5 S2 54502 66503 . -148.0
O5 Zn1 O5 S2 54502 65504 65504 -122.6
O5 Zn1 O5 S2 66503 65504 65504 -32.0
O5 Zn1 O5 S2 65504 66503 . 122.6
O5 Zn1 O5 S2 56505 66503 . 32.0
O5 Zn1 O5 S2 56505 65504 65504 57.4
O5 Zn1 O5 S2 44506 65504 65504 148.0
O3 S2 O3 Zn1 . 65502 . 1.8
O3 S2 O3 Zn1 65502 . 66501 -118.1
O3 S2 O3 Zn1 66503 . 66501 1.8
O3 S2 O4 Zn1 . . . 1.8
O4 S2 O3 Zn1 . . 66501 -118.1
O4 S2 O3 Zn1 65502 . 66501 1.8
O3 S2 O5 Zn1 . . 65501 -118.1
O5 S2 O3 Zn1 . . 66501 1.8
O3 S2 O5 Zn1 . 66503 . 1.8
O5 S2 O3 Zn1 66503 . 66501 -118.1
O3 S2 C6 F7 . . . -176.3
O3 S2 C6 F8 . . . 63.7
O3 S2 C6 F9 . . . -56.3
O3 S2 C6 F7 . . 65502 -56.3
O3 S2 C6 F7 . . 66503 63.7
O3 S2 C6 F8 . . 65502 -176.3
O3 S2 C6 F8 . . 66503 -56.3
O3 S2 C6 F9 . . 65502 63.7
O3 S2 C6 F9 . . 66503 -176.3
C6 S2 O3 Zn1 . . 66501 121.9
O3 S2 O3 Zn1 66503 65502 . -118.1
O4 S2 O3 Zn1 65502 65502 . -118.1
O4 S2 O3 Zn1 66503 65502 . 1.8
O3 S2 O5 Zn1 65502 . 65501 1.8
O5 S2 O3 Zn1 . 65502 . -118.1
O5 S2 O3 Zn1 65502 65502 . 1.8
O3 S2 C6 F7 65502 . . 63.7
O3 S2 C6 F8 65502 . . -56.3
O3 S2 C6 F9 65502 . . -176.3
O3 S2 C6 F7 65502 . 65502 -176.3
O3 S2 C6 F7 65502 . 66503 -56.3
O3 S2 C6 F8 65502 . 65502 63.7
O3 S2 C6 F8 65502 . 66503 -176.3
O3 S2 C6 F9 65502 . 65502 -56.3
O3 S2 C6 F9 65502 . 66503 63.7
C6 S2 O3 Zn1 . 65502 . 121.9
O3 S2 O4 Zn1 66503 . . -118.1
O3 S2 O5 Zn1 66503 66503 . -118.1
O3 S2 C6 F7 66503 . . -56.3
O3 S2 C6 F8 66503 . . -176.3
O3 S2 C6 F9 66503 . . 63.7
O3 S2 C6 F7 66503 . 65502 63.7
O3 S2 C6 F7 66503 . 66503 -176.3
O3 S2 C6 F8 66503 . 65502 -56.3
O3 S2 C6 F8 66503 . 66503 63.7
O3 S2 C6 F9 66503 . 65502 -176.3
O3 S2 C6 F9 66503 . 66503 -56.3
O4 S2 O4 Zn1 65502 . . -118.1
O4 S2 O4 Zn1 66503 . . 1.8
O4 S2 O5 Zn1 . . 65501 1.8
O5 S2 O4 Zn1 . . . -118.1
O5 S2 O4 Zn1 65502 . . 1.8
O4 S2 C6 F7 . . . 63.7
O4 S2 C6 F8 . . . -56.3
O4 S2 C6 F9 . . . -176.3
O4 S2 C6 F7 . . 65502 -176.3
O4 S2 C6 F7 . . 66503 -56.3
O4 S2 C6 F8 . . 65502 63.7
O4 S2 C6 F8 . . 66503 -176.3
O4 S2 C6 F9 . . 65502 -56.3
O4 S2 C6 F9 . . 66503 63.7
C6 S2 O4 Zn1 . . . 121.9
O4 S2 O5 Zn1 65502 66503 . -118.1
O4 S2 C6 F7 65502 . . -56.3
O4 S2 C6 F8 65502 . . -176.3
O4 S2 C6 F9 65502 . . 63.7
O4 S2 C6 F7 65502 . 65502 63.7
O4 S2 C6 F7 65502 . 66503 -176.3
O4 S2 C6 F8 65502 . 65502 -56.3
O4 S2 C6 F8 65502 . 66503 63.7
O4 S2 C6 F9 65502 . 65502 -176.3
O4 S2 C6 F9 65502 . 66503 -56.3
O4 S2 O5 Zn1 66503 . 65501 -118.1
O4 S2 O5 Zn1 66503 66503 . 1.8
O4 S2 C6 F7 66503 . . -176.3
O4 S2 C6 F8 66503 . . 63.7
O4 S2 C6 F9 66503 . . -56.3
O4 S2 C6 F7 66503 . 65502 -56.3
O4 S2 C6 F7 66503 . 66503 63.7
O4 S2 C6 F8 66503 . 65502 -176.3
O4 S2 C6 F8 66503 . 66503 -56.3
O4 S2 C6 F9 66503 . 65502 63.7
O4 S2 C6 F9 66503 . 66503 -176.3
O5 S2 O5 Zn1 65502 . 65501 -118.1
O5 S2 O5 Zn1 . 66503 . -118.1
O5 S2 O5 Zn1 66503 . 65501 1.8
O5 S2 C6 F7 . . . -56.3
O5 S2 C6 F8 . . . -176.3
O5 S2 C6 F9 . . . 63.7
O5 S2 C6 F7 . . 65502 63.7
O5 S2 C6 F7 . . 66503 -176.3
O5 S2 C6 F8 . . 65502 -56.3
O5 S2 C6 F8 . . 66503 63.7
O5 S2 C6 F9 . . 65502 -176.3
O5 S2 C6 F9 . . 66503 -56.3
C6 S2 O5 Zn1 . . 65501 121.9
O5 S2 O5 Zn1 65502 66503 . 1.8
O5 S2 C6 F7 65502 . . -176.3
O5 S2 C6 F8 65502 . . 63.7
O5 S2 C6 F9 65502 . . -56.3
O5 S2 C6 F7 65502 . 65502 -56.3
O5 S2 C6 F7 65502 . 66503 63.7
O5 S2 C6 F8 65502 . 65502 -176.3
O5 S2 C6 F8 65502 . 66503 -56.3
O5 S2 C6 F9 65502 . 65502 63.7
O5 S2 C6 F9 65502 . 66503 -176.3
O5 S2 C6 F7 66503 . . 63.7
O5 S2 C6 F8 66503 . . -56.3
O5 S2 C6 F9 66503 . . -176.3
O5 S2 C6 F7 66503 . 65502 -176.3
O5 S2 C6 F7 66503 . 66503 -56.3
O5 S2 C6 F8 66503 . 65502 63.7
O5 S2 C6 F8 66503 . 66503 -176.3
O5 S2 C6 F9 66503 . 65502 -56.3
O5 S2 C6 F9 66503 . 66503 63.7
C6 S2 O5 Zn1 . 66503 . 121.9
